data_2228595
loop_
_publ_author_name
'Cheon, Sanghun'
'Kim, Tae Ho'
'Moon, Suk-Hee'
'Kim, Jineun'

_publ_section_title
;
 Mefenacet
 [2-(1,3-benzothiazol-2-yloxy)-<i>N</i>-methyl-<i>N</i>-phenylacetamide]
;
_journal_coeditor_code WN2417
_journal_issue 12
_journal_name_full 'Acta Crystallographica Section E'
_journal_page_first o3153
_journal_paper_doi 10.1107/S1600536810044284
_journal_volume 66
_journal_year 2010
_chemical_formula_iupac 'C16 H14 N2 O2 S'
_chemical_formula_moiety 'C16 H14 N2 O2 S'
_chemical_formula_sum 'C16 H14 N2 O2 S'
_chemical_formula_weight 298.35
_chemical_name_systematic
;
2-(1,3-benzothiazol-2-yloxy)-<i>N</i>-methyl-<i>N</i>-phenylacetamide
;
_space_group_IT_number 14
_symmetry_cell_setting monoclinic
_symmetry_space_group_name_Hall '-P 2ybc'
_symmetry_space_group_name_H-M 'P 1 21/c 1'
_atom_sites_solution_hydrogens geom
_atom_sites_solution_primary direct
_atom_sites_solution_secondary difmap
_audit_creation_method SHELXTL
_cell_angle_alpha 90.00
_cell_angle_beta 122.997(2)
_cell_angle_gamma 90.00
_cell_formula_units_Z 8
_cell_length_a 11.2708(6)
_cell_length_b 15.7112(9)
_cell_length_c 19.9579(8)
_cell_measurement_reflns_used 5175
_cell_measurement_temperature 173(2)
_cell_measurement_theta_max 25.26
_cell_measurement_theta_min 2.20
_cell_volume 2964.0(3)
_computing_cell_refinement 'SAINT (Bruker, 2006)'
_computing_data_collection 'APEX2 (Bruker, 2006)'
_computing_data_reduction 'SAINT (Bruker, 2006)'
_computing_molecular_graphics 'SHELXTL (Sheldrick, 2008) and DIAMOND (Brandenburg, 1998)'
_computing_publication_material 'SHELXTL (Sheldrick, 2008)'
_computing_structure_refinement 'SHELXTL (Sheldrick, 2008)'
_computing_structure_solution 'SHELXTL (Sheldrick, 2008)'
_diffrn_ambient_temperature 173(2)
_diffrn_measured_fraction_theta_full 0.998
_diffrn_measured_fraction_theta_max 0.998
_diffrn_measurement_device_type 'Bruker APEXII CCD'
_diffrn_measurement_method '\f and \w'
_diffrn_radiation_monochromator graphite
_diffrn_radiation_source 'fine-focus sealed tube'
_diffrn_radiation_type MoK\a
_diffrn_radiation_wavelength 0.71073
_diffrn_reflns_av_R_equivalents 0.0454
_diffrn_reflns_av_sigmaI/netI 0.0412
_diffrn_reflns_limit_h_max 15
_diffrn_reflns_limit_h_min -15
_diffrn_reflns_limit_k_max 20
_diffrn_reflns_limit_k_min -18
_diffrn_reflns_limit_l_max 26
_diffrn_reflns_limit_l_min -26
_diffrn_reflns_number 30345
_diffrn_reflns_theta_full 28.29
_diffrn_reflns_theta_max 28.29
_diffrn_reflns_theta_min 1.78
_exptl_absorpt_coefficient_mu 0.224
_exptl_absorpt_correction_T_max 0.9801
_exptl_absorpt_correction_T_min 0.9587
_exptl_absorpt_correction_type multi-scan
_exptl_absorpt_process_details '(SADABS; Sheldrick, 1996)'
_exptl_crystal_colour colourless
_exptl_crystal_density_diffrn 1.337
_exptl_crystal_density_method 'not measured'
_exptl_crystal_description block
_exptl_crystal_F_000 1248
_exptl_crystal_size_max 0.19
_exptl_crystal_size_mid 0.17
_exptl_crystal_size_min 0.09
_refine_diff_density_max 0.268
_refine_diff_density_min -0.284
_refine_ls_extinction_method none
_refine_ls_goodness_of_fit_ref 1.024
_refine_ls_hydrogen_treatment constr
_refine_ls_matrix_type full
_refine_ls_number_parameters 381
_refine_ls_number_reflns 7338
_refine_ls_number_restraints 0
_refine_ls_restrained_S_all 1.024
_refine_ls_R_factor_all 0.0693
_refine_ls_R_factor_gt 0.0423
_refine_ls_shift/su_max 0.001
_refine_ls_shift/su_mean 0.000
_refine_ls_structure_factor_coef Fsqd
_refine_ls_weighting_details 'calc w=1/[\s^2^(Fo^2^)+(0.0435P)^2^+0.7531P] where P=(Fo^2^+2Fc^2^)/3'
_refine_ls_weighting_scheme calc
_refine_ls_wR_factor_gt 0.0952
_refine_ls_wR_factor_ref 0.1071
_reflns_number_gt 5174
_reflns_number_total 7338
_reflns_threshold_expression I>2\s(I)
_cod_data_source_file wn2417.cif
_cod_data_source_block I
_cod_original_sg_symbol_H-M 'P 21/c'
_cod_database_code 2228595
_cod_database_fobs_code 2228595

loop_
_symmetry_equiv_pos_as_xyz
'x, y, z'
'-x, y+1/2, -z+1/2'
'-x, -y, -z'
'x, -y-1/2, z-1/2'

loop_
_atom_site_type_symbol
_atom_site_label
_atom_site_fract_x
_atom_site_fract_y
_atom_site_fract_z
_atom_site_U_iso_or_equiv
_atom_site_adp_type
_atom_site_calc_flag
_atom_site_refinement_flags
_atom_site_occupancy
_atom_site_disorder_assembly
_atom_site_disorder_group
S S1 0.94569(4) 0.65520(3) 0.70419(3) 0.03607(12) Uani d . 1 . .
S S2 0.21697(5) 0.53839(3) 0.15747(3) 0.03835(13) Uani d . 1 . .
O O1 0.71887(12) 0.56299(8) 0.65599(8) 0.0371(3) Uani d . 1 . .
O O2 0.53812(13) 0.61502(8) 0.50454(8) 0.0407(3) Uani d . 1 . .
O O3 0.37291(13) 0.62655(7) 0.28811(7) 0.0358(3) Uani d . 1 . .
O O4 0.30217(13) 0.78901(8) 0.29306(9) 0.0462(3) Uani d . 1 . .
N N1 0.69842(14) 0.70886(9) 0.66837(9) 0.0310(3) Uani d . 1 . .
N N2 0.34408(15) 0.59934(9) 0.51009(9) 0.0344(3) Uani d . 1 . .
N N3 0.38648(14) 0.66403(9) 0.17928(8) 0.0310(3) Uani d . 1 . .
N N4 0.52868(15) 0.83502(9) 0.36531(10) 0.0402(4) Uani d . 1 . .
C C1 0.92417(17) 0.76410(11) 0.71071(10) 0.0289(4) Uani d . 1 . .
C C2 1.02172(17) 0.82906(12) 0.73152(10) 0.0338(4) Uani d . 1 . .
H H2 1.1156 0.8173 0.7462 0.041 Uiso calc R 1 . .
C C3 0.97758(19) 0.91139(12) 0.73012(11) 0.0366(4) Uani d . 1 . .
H H3 1.0418 0.9572 0.7434 0.044 Uiso calc R 1 . .
C C4 0.84079(19) 0.92827(12) 0.70967(11) 0.0376(4) Uani d . 1 . .
H H4 0.8133 0.9855 0.7096 0.045 Uiso calc R 1 . .
C C5 0.74394(18) 0.86369(11) 0.68950(11) 0.0356(4) Uani d . 1 . .
H H5 0.6508 0.8760 0.6759 0.043 Uiso calc R 1 . .
C C6 0.78526(17) 0.78025(11) 0.68938(10) 0.0285(4) Uani d . 1 . .
C C7 0.76859(17) 0.64308(11) 0.67289(10) 0.0304(4) Uani d . 1 . .
C C8 0.57044(18) 0.55577(11) 0.62402(11) 0.0349(4) Uani d . 1 . .
H H8A 0.5481 0.5861 0.6593 0.042 Uiso calc R 1 . .
H H8B 0.5454 0.4950 0.6223 0.042 Uiso calc R 1 . .
C C9 0.48359(18) 0.59301(10) 0.54072(10) 0.0311(4) Uani d . 1 . .
C C10 0.2484(2) 0.62796(14) 0.42757(11) 0.0465(5) Uani d . 1 . .
H H10A 0.3006 0.6636 0.4118 0.070 Uiso calc R 1 . .
H H10B 0.1710 0.6610 0.4235 0.070 Uiso calc R 1 . .
H H10C 0.2095 0.5784 0.3922 0.070 Uiso calc R 1 . .
C C11 0.27959(17) 0.56221(11) 0.54862(10) 0.0324(4) Uani d . 1 . .
C C12 0.2600(2) 0.61034(13) 0.59977(12) 0.0417(4) Uani d . 1 . .
H H12 0.2915 0.6677 0.6111 0.050 Uiso calc R 1 . .
C C13 0.1940(2) 0.57392(16) 0.63416(13) 0.0555(6) Uani d . 1 . .
H H13 0.1807 0.6063 0.6698 0.067 Uiso calc R 1 . .
C C14 0.1474(2) 0.49112(16) 0.61706(14) 0.0575(6) Uani d . 1 . .
H H14 0.1009 0.4668 0.6404 0.069 Uiso calc R 1 . .
C C15 0.1676(2) 0.44331(14) 0.56647(14) 0.0540(6) Uani d . 1 . .
H H15 0.1361 0.3859 0.5553 0.065 Uiso calc R 1 . .
C C16 0.2339(2) 0.47876(12) 0.53191(12) 0.0423(5) Uani d . 1 . .
H H16 0.2481 0.4460 0.4968 0.051 Uiso calc R 1 . .
C C17 0.23107(18) 0.56733(11) 0.07802(11) 0.0351(4) Uani d . 1 . .
C C18 0.1640(2) 0.53245(13) 0.00209(13) 0.0489(5) Uani d . 1 . .
H H18 0.1012 0.4856 -0.0126 0.059 Uiso calc R 1 . .
C C19 0.1912(2) 0.56794(16) -0.05143(14) 0.0589(6) Uani d . 1 . .
H H19 0.1450 0.5458 -0.1041 0.071 Uiso calc R 1 . .
C C20 0.2847(3) 0.63537(15) -0.02975(13) 0.0555(6) Uani d . 1 . .
H H20 0.3015 0.6584 -0.0679 0.067 Uiso calc R 1 . .
C C21 0.3540(2) 0.66979(13) 0.04629(12) 0.0431(5) Uani d . 1 . .
H H21 0.4188 0.7155 0.0610 0.052 Uiso calc R 1 . .
C C22 0.32599(18) 0.63536(11) 0.10061(11) 0.0323(4) Uani d . 1 . .
C C23 0.33790(17) 0.61924(10) 0.21272(10) 0.0300(4) Uani d . 1 . .
C C24 0.48587(18) 0.68520(11) 0.33700(11) 0.0337(4) Uani d . 1 . .
H H24A 0.5552 0.6842 0.3211 0.040 Uiso calc R 1 . .
H H24B 0.5352 0.6675 0.3937 0.040 Uiso calc R 1 . .
C C25 0.42889(18) 0.77450(11) 0.32799(11) 0.0335(4) Uani d . 1 . .
C C26 0.4871(2) 0.92358(13) 0.36470(17) 0.0638(7) Uani d . 1 . .
H H26A 0.4925 0.9557 0.3244 0.096 Uiso calc R 1 . .
H H26B 0.5510 0.9490 0.4174 0.096 Uiso calc R 1 . .
H H26C 0.3899 0.9252 0.3519 0.096 Uiso calc R 1 . .
C C27 0.67722(18) 0.81716(11) 0.40232(11) 0.0333(4) Uani d . 1 . .
C C28 0.73303(19) 0.81424(12) 0.35549(12) 0.0387(4) Uani d . 1 . .
H H28 0.6737 0.8235 0.2995 0.046 Uiso calc R 1 . .
C C29 0.87550(19) 0.79774(12) 0.39043(12) 0.0416(5) Uani d . 1 . .
H H29 0.9141 0.7954 0.3584 0.050 Uiso calc R 1 . .
C C30 0.9613(2) 0.78468(12) 0.47130(13) 0.0432(5) Uani d . 1 . .
H H30 1.0592 0.7737 0.4953 0.052 Uiso calc R 1 . .
C C31 0.9050(2) 0.78758(14) 0.51738(13) 0.0495(5) Uani d . 1 . .
H H31 0.9646 0.7783 0.5733 0.059 Uiso calc R 1 . .
C C32 0.7627(2) 0.80379(13) 0.48354(12) 0.0455(5) Uani d . 1 . .
H H32 0.7245 0.8057 0.5158 0.055 Uiso calc R 1 . .

loop_
_atom_site_aniso_label
_atom_site_aniso_U_11
_atom_site_aniso_U_22
_atom_site_aniso_U_33
_atom_site_aniso_U_12
_atom_site_aniso_U_13
_atom_site_aniso_U_23
S1 0.0286(2) 0.0329(2) 0.0472(3) 0.00576(18) 0.0210(2) 0.0021(2)
S2 0.0339(2) 0.0301(2) 0.0484(3) -0.00813(18) 0.0207(2) -0.0074(2)
O1 0.0329(6) 0.0308(6) 0.0433(8) -0.0001(5) 0.0178(6) 0.0011(6)
O2 0.0446(7) 0.0475(8) 0.0369(7) -0.0051(6) 0.0266(6) 0.0006(6)
O3 0.0383(7) 0.0326(7) 0.0316(7) -0.0099(5) 0.0158(6) 0.0015(5)
O4 0.0305(7) 0.0413(8) 0.0622(9) -0.0038(6) 0.0224(7) 0.0042(7)
N1 0.0274(7) 0.0329(8) 0.0328(8) 0.0009(6) 0.0166(6) -0.0005(6)
N2 0.0366(8) 0.0372(8) 0.0296(8) 0.0020(6) 0.0182(7) 0.0050(6)
N3 0.0318(7) 0.0276(7) 0.0305(8) -0.0017(6) 0.0150(7) 0.0006(6)
N4 0.0319(8) 0.0315(8) 0.0582(11) -0.0043(6) 0.0251(8) -0.0048(7)
C1 0.0275(8) 0.0324(9) 0.0260(9) 0.0048(7) 0.0141(7) 0.0031(7)
C2 0.0241(8) 0.0420(10) 0.0323(10) -0.0011(7) 0.0134(7) -0.0003(8)
C3 0.0364(9) 0.0349(10) 0.0366(10) -0.0042(8) 0.0187(8) -0.0015(8)
C4 0.0411(10) 0.0322(9) 0.0399(11) 0.0034(8) 0.0223(9) -0.0004(8)
C5 0.0293(9) 0.0365(10) 0.0417(11) 0.0053(7) 0.0199(8) -0.0004(8)
C6 0.0265(8) 0.0328(9) 0.0258(9) 0.0027(7) 0.0140(7) 0.0006(7)
C7 0.0278(8) 0.0330(9) 0.0295(9) -0.0002(7) 0.0150(7) 0.0007(7)
C8 0.0327(9) 0.0339(10) 0.0350(10) -0.0049(7) 0.0165(8) 0.0027(8)
C9 0.0384(9) 0.0250(8) 0.0311(9) -0.0031(7) 0.0196(8) -0.0038(7)
C10 0.0461(11) 0.0539(13) 0.0334(11) 0.0082(9) 0.0177(9) 0.0084(9)
C11 0.0283(8) 0.0356(9) 0.0315(10) 0.0035(7) 0.0151(8) 0.0042(7)
C12 0.0452(11) 0.0407(11) 0.0429(11) -0.0015(9) 0.0264(10) -0.0051(9)
C13 0.0553(13) 0.0748(16) 0.0501(14) -0.0038(12) 0.0376(12) -0.0081(12)
C14 0.0472(12) 0.0788(17) 0.0521(14) -0.0115(12) 0.0306(11) 0.0092(12)
C15 0.0529(13) 0.0469(12) 0.0608(15) -0.0128(10) 0.0300(12) 0.0017(11)
C16 0.0423(11) 0.0399(11) 0.0453(12) -0.0020(8) 0.0241(10) -0.0051(9)
C17 0.0275(8) 0.0321(9) 0.0388(11) 0.0062(7) 0.0135(8) -0.0040(8)
C18 0.0395(11) 0.0462(12) 0.0494(13) 0.0059(9) 0.0168(10) -0.0157(10)
C19 0.0596(14) 0.0667(15) 0.0420(13) 0.0114(12) 0.0223(11) -0.0172(11)
C20 0.0678(15) 0.0621(15) 0.0446(13) 0.0160(12) 0.0358(12) 0.0015(11)
C21 0.0487(11) 0.0435(11) 0.0429(12) 0.0087(9) 0.0287(10) 0.0040(9)
C22 0.0307(8) 0.0294(9) 0.0328(10) 0.0071(7) 0.0147(8) 0.0001(7)
C23 0.0269(8) 0.0242(8) 0.0331(10) -0.0015(6) 0.0125(7) 0.0006(7)
C24 0.0317(9) 0.0327(9) 0.0280(9) -0.0070(7) 0.0107(8) 0.0016(7)
C25 0.0325(9) 0.0352(10) 0.0351(10) -0.0056(7) 0.0199(8) 0.0019(8)
C26 0.0457(12) 0.0342(11) 0.114(2) -0.0049(9) 0.0448(14) -0.0109(12)
C27 0.0303(9) 0.0295(9) 0.0397(11) -0.0070(7) 0.0187(8) -0.0045(8)
C28 0.0376(10) 0.0405(10) 0.0360(11) -0.0051(8) 0.0187(9) 0.0042(8)
C29 0.0371(10) 0.0460(11) 0.0475(12) -0.0053(8) 0.0268(10) 0.0003(9)
C30 0.0320(10) 0.0363(10) 0.0516(13) -0.0067(8) 0.0165(9) -0.0053(9)
C31 0.0445(11) 0.0561(13) 0.0308(11) -0.0048(10) 0.0095(9) -0.0039(9)
C32 0.0510(12) 0.0508(12) 0.0408(12) -0.0065(10) 0.0289(10) -0.0090(9)

loop_
_atom_type_symbol
_atom_type_description
_atom_type_scat_dispersion_real
_atom_type_scat_dispersion_imag
_atom_type_scat_source
C C 0.0033 0.0016 'International Tables Vol C Tables 4.2.6.8 and 6.1.1.4'
H H 0.0000 0.0000 'International Tables Vol C Tables 4.2.6.8 and 6.1.1.4'
N N 0.0061 0.0033 'International Tables Vol C Tables 4.2.6.8 and 6.1.1.4'
O O 0.0106 0.0060 'International Tables Vol C Tables 4.2.6.8 and 6.1.1.4'
S S 0.1246 0.1234 'International Tables Vol C Tables 4.2.6.8 and 6.1.1.4'

loop_
_geom_angle_atom_site_label_1
_geom_angle_atom_site_label_2
_geom_angle_atom_site_label_3
_geom_angle_site_symmetry_1
_geom_angle_site_symmetry_3
_geom_angle
_geom_angle_publ_flag
C1 S1 C7 . . 87.44(8) ?
C17 S2 C23 . . 87.60(9) ?
C7 O1 C8 . . 114.32(13) ?
C23 O3 C24 . . 115.36(13) ?
C7 N1 C6 . . 108.91(14) ?
C9 N2 C11 . . 122.22(14) ?
C9 N2 C10 . . 119.78(15) ?
C11 N2 C10 . . 116.67(14) ?
C23 N3 C22 . . 108.79(14) ?
C25 N4 C27 . . 122.21(15) ?
C25 N4 C26 . . 119.92(16) ?
C27 N4 C26 . . 117.75(15) ?
C2 C1 C6 . . 121.92(16) ?
C2 C1 S1 . . 128.66(13) ?
C6 C1 S1 . . 109.41(12) ?
C3 C2 C1 . . 117.71(15) ?
C3 C2 H2 . . 121.1 ?
C1 C2 H2 . . 121.1 ?
C2 C3 C4 . . 121.00(17) ?
C2 C3 H3 . . 119.5 ?
C4 C3 H3 . . 119.5 ?
C5 C4 C3 . . 121.36(17) ?
C5 C4 H4 . . 119.3 ?
C3 C4 H4 . . 119.3 ?
C4 C5 C6 . . 118.74(16) ?
C4 C5 H5 . . 120.6 ?
C6 C5 H5 . . 120.6 ?
C5 C6 N1 . . 125.27(15) ?
C5 C6 C1 . . 119.25(15) ?
N1 C6 C1 . . 115.47(14) ?
N1 C7 O1 . . 125.72(15) ?
N1 C7 S1 . . 118.76(13) ?
O1 C7 S1 . . 115.52(12) ?
O1 C8 C9 . . 110.98(14) ?
O1 C8 H8A . . 109.4 ?
C9 C8 H8A . . 109.4 ?
O1 C8 H8B . . 109.4 ?
C9 C8 H8B . . 109.4 ?
H8A C8 H8B . . 108.0 ?
O2 C9 N2 . . 123.28(16) ?
O2 C9 C8 . . 121.62(16) ?
N2 C9 C8 . . 115.11(14) ?
N2 C10 H10A . . 109.5 ?
N2 C10 H10B . . 109.5 ?
H10A C10 H10B . . 109.5 ?
N2 C10 H10C . . 109.5 ?
H10A C10 H10C . . 109.5 ?
H10B C10 H10C . . 109.5 ?
C16 C11 C12 . . 120.63(17) ?
C16 C11 N2 . . 119.09(16) ?
C12 C11 N2 . . 120.25(16) ?
C11 C12 C13 . . 119.13(19) ?
C11 C12 H12 . . 120.4 ?
C13 C12 H12 . . 120.4 ?
C14 C13 C12 . . 120.3(2) ?
C14 C13 H13 . . 119.8 ?
C12 C13 H13 . . 119.8 ?
C15 C14 C13 . . 120.40(19) ?
C15 C14 H14 . . 119.8 ?
C13 C14 H14 . . 119.8 ?
C14 C15 C16 . . 119.9(2) ?
C14 C15 H15 . . 120.0 ?
C16 C15 H15 . . 120.0 ?
C15 C16 C11 . . 119.62(19) ?
C15 C16 H16 . . 120.2 ?
C11 C16 H16 . . 120.2 ?
C18 C17 C22 . . 121.31(19) ?
C18 C17 S2 . . 128.87(16) ?
C22 C17 S2 . . 109.82(13) ?
C19 C18 C17 . . 117.9(2) ?
C19 C18 H18 . . 121.1 ?
C17 C18 H18 . . 121.1 ?
C18 C19 C20 . . 121.3(2) ?
C18 C19 H19 . . 119.4 ?
C20 C19 H19 . . 119.4 ?
C21 C20 C19 . . 121.3(2) ?
C21 C20 H20 . . 119.3 ?
C19 C20 H20 . . 119.3 ?
C20 C21 C22 . . 118.0(2) ?
C20 C21 H21 . . 121.0 ?
C22 C21 H21 . . 121.0 ?
C21 C22 C17 . . 120.17(17) ?
C21 C22 N3 . . 124.66(17) ?
C17 C22 N3 . . 115.17(16) ?
N3 C23 O3 . . 126.29(15) ?
N3 C23 S2 . . 118.62(14) ?
O3 C23 S2 . . 115.07(12) ?
O3 C24 C25 . . 110.61(14) ?
O3 C24 H24A . . 109.5 ?
C25 C24 H24A . . 109.5 ?
O3 C24 H24B . . 109.5 ?
C25 C24 H24B . . 109.5 ?
H24A C24 H24B . . 108.1 ?
O4 C25 N4 . . 123.28(17) ?
O4 C25 C24 . . 121.98(15) ?
N4 C25 C24 . . 114.64(15) ?
N4 C26 H26A . . 109.5 ?
N4 C26 H26B . . 109.5 ?
H26A C26 H26B . . 109.5 ?
N4 C26 H26C . . 109.5 ?
H26A C26 H26C . . 109.5 ?
H26B C26 H26C . . 109.5 ?
C32 C27 C28 . . 120.39(17) ?
C32 C27 N4 . . 120.35(16) ?
C28 C27 N4 . . 119.26(17) ?
C27 C28 C29 . . 119.74(18) ?
C27 C28 H28 . . 120.1 ?
C29 C28 H28 . . 120.1 ?
C30 C29 C28 . . 120.13(18) ?
C30 C29 H29 . . 119.9 ?
C28 C29 H29 . . 119.9 ?
C29 C30 C31 . . 119.76(18) ?
C29 C30 H30 . . 120.1 ?
C31 C30 H30 . . 120.1 ?
C30 C31 C32 . . 120.97(19) ?
C30 C31 H31 . . 119.5 ?
C32 C31 H31 . . 119.5 ?
C27 C32 C31 . . 119.01(18) ?
C27 C32 H32 . . 120.5 ?
C31 C32 H32 . . 120.5 ?

loop_
_geom_bond_atom_site_label_1
_geom_bond_atom_site_label_2
_geom_bond_site_symmetry_2
_geom_bond_distance
_geom_bond_publ_flag
S1 C1 . 1.7428(17) ?
S1 C7 . 1.7472(17) ?
S2 C17 . 1.738(2) ?
S2 C23 . 1.7465(17) ?
O1 C7 . 1.344(2) ?
O1 C8 . 1.434(2) ?
O2 C9 . 1.226(2) ?
O3 C23 . 1.336(2) ?
O3 C24 . 1.438(2) ?
O4 C25 . 1.222(2) ?
N1 C7 . 1.274(2) ?
N1 C6 . 1.395(2) ?
N2 C9 . 1.345(2) ?
N2 C11 . 1.438(2) ?
N2 C10 . 1.464(2) ?
N3 C23 . 1.280(2) ?
N3 C22 . 1.403(2) ?
N4 C25 . 1.346(2) ?
N4 C27 . 1.442(2) ?
N4 C26 . 1.466(2) ?
C1 C2 . 1.388(2) ?
C1 C6 . 1.404(2) ?
C2 C3 . 1.381(2) ?
C2 H2 . 0.9500 ?
C3 C4 . 1.389(2) ?
C3 H3 . 0.9500 ?
C4 C5 . 1.380(3) ?
C4 H4 . 0.9500 ?
C5 C6 . 1.392(2) ?
C5 H5 . 0.9500 ?
C8 C9 . 1.514(2) ?
C8 H8A . 0.9900 ?
C8 H8B . 0.9900 ?
C10 H10A . 0.9800 ?
C10 H10B . 0.9800 ?
C10 H10C . 0.9800 ?
C11 C16 . 1.381(3) ?
C11 C12 . 1.381(3) ?
C12 C13 . 1.382(3) ?
C12 H12 . 0.9500 ?
C13 C14 . 1.375(3) ?
C13 H13 . 0.9500 ?
C14 C15 . 1.374(3) ?
C14 H14 . 0.9500 ?
C15 C16 . 1.380(3) ?
C15 H15 . 0.9500 ?
C16 H16 . 0.9500 ?
C17 C18 . 1.386(3) ?
C17 C22 . 1.402(2) ?
C18 C19 . 1.380(3) ?
C18 H18 . 0.9500 ?
C19 C20 . 1.387(3) ?
C19 H19 . 0.9500 ?
C20 C21 . 1.384(3) ?
C20 H20 . 0.9500 ?
C21 C22 . 1.393(3) ?
C21 H21 . 0.9500 ?
C24 C25 . 1.512(2) ?
C24 H24A . 0.9900 ?
C24 H24B . 0.9900 ?
C26 H26A . 0.9800 ?
C26 H26B . 0.9800 ?
C26 H26C . 0.9800 ?
C27 C32 . 1.378(3) ?
C27 C28 . 1.383(2) ?
C28 C29 . 1.383(3) ?
C28 H28 . 0.9500 ?
C29 C30 . 1.372(3) ?
C29 H29 . 0.9500 ?
C30 C31 . 1.373(3) ?
C30 H30 . 0.9500 ?
C31 C32 . 1.383(3) ?
C31 H31 . 0.9500 ?
C32 H32 . 0.9500 ?

loop_
_geom_hbond_atom_site_label_D
_geom_hbond_atom_site_label_H
_geom_hbond_atom_site_label_A
_geom_hbond_site_symmetry_D
_geom_hbond_site_symmetry_H
_geom_hbond_site_symmetry_A
_geom_hbond_distance_DH
_geom_hbond_distance_HA
_geom_hbond_distance_DA
_geom_hbond_angle_DHA
_geom_hbond_publ_flag
C2 H2 O4 . . 4_676 0.95 2.44 3.273(2) 146.6 y
C8 H8B O3 . . 3_666 0.99 2.43 3.235(2) 138.2 y
C24 H24B O2 . . . 0.99 2.35 3.256(2) 152.5 y
C15 H15 Cg1 . . 3_666 0.95 2.97 3.84 153.5 y
C26 H26B Cg2 . . 2_655 0.98 3.00 3.74 134.1 y
C29 H29 Cg3 . . 4_575 0.95 2.95 3.74 140.7 y
C30 H30 Cg2 . . 4_676 0.95 2.80 3.42 124.0 y

loop_
_geom_torsion_atom_site_label_1
_geom_torsion_atom_site_label_2
_geom_torsion_atom_site_label_3
_geom_torsion_atom_site_label_4
_geom_torsion_site_symmetry_1
_geom_torsion_site_symmetry_2
_geom_torsion_site_symmetry_3
_geom_torsion_site_symmetry_4
_geom_torsion
_geom_torsion_publ_flag
C7 S1 C1 C2 . . . . -178.11(17) ?
C7 S1 C1 C6 . . . . 0.69(13) ?
C6 C1 C2 C3 . . . . -0.5(3) ?
S1 C1 C2 C3 . . . . 178.19(14) ?
C1 C2 C3 C4 . . . . 0.9(3) ?
C2 C3 C4 C5 . . . . -0.5(3) ?
C3 C4 C5 C6 . . . . -0.4(3) ?
C4 C5 C6 N1 . . . . -178.22(16) ?
C4 C5 C6 C1 . . . . 0.8(3) ?
C7 N1 C6 C5 . . . . 178.35(17) ?
C7 N1 C6 C1 . . . . -0.7(2) ?
C2 C1 C6 C5 . . . . -0.4(3) ?
S1 C1 C6 C5 . . . . -179.29(13) ?
C2 C1 C6 N1 . . . . 178.75(15) ?
S1 C1 C6 N1 . . . . -0.15(19) ?
C6 N1 C7 O1 . . . . -179.10(16) ?
C6 N1 C7 S1 . . . . 1.35(19) ?
C8 O1 C7 N1 . . . . 5.5(2) ?
C8 O1 C7 S1 . . . . -174.96(12) ?
C1 S1 C7 N1 . . . . -1.25(15) ?
C1 S1 C7 O1 . . . . 179.15(14) ?
C7 O1 C8 C9 . . . . 69.22(18) ?
C11 N2 C9 O2 . . . . 170.94(16) ?
C10 N2 C9 O2 . . . . 4.6(3) ?
C11 N2 C9 C8 . . . . -8.7(2) ?
C10 N2 C9 C8 . . . . -175.05(16) ?
O1 C8 C9 O2 . . . . 8.8(2) ?
O1 C8 C9 N2 . . . . -171.57(14) ?
C9 N2 C11 C16 . . . . -87.7(2) ?
C10 N2 C11 C16 . . . . 79.1(2) ?
C9 N2 C11 C12 . . . . 94.2(2) ?
C10 N2 C11 C12 . . . . -99.0(2) ?
C16 C11 C12 C13 . . . . 0.0(3) ?
N2 C11 C12 C13 . . . . 178.08(17) ?
C11 C12 C13 C14 . . . . -0.6(3) ?
C12 C13 C14 C15 . . . . 0.9(4) ?
C13 C14 C15 C16 . . . . -0.6(3) ?
C14 C15 C16 C11 . . . . 0.1(3) ?
C12 C11 C16 C15 . . . . 0.2(3) ?
N2 C11 C16 C15 . . . . -177.86(18) ?
C23 S2 C17 C18 . . . . 179.84(17) ?
C23 S2 C17 C22 . . . . 0.07(13) ?
C22 C17 C18 C19 . . . . -1.3(3) ?
S2 C17 C18 C19 . . . . 178.94(15) ?
C17 C18 C19 C20 . . . . 1.2(3) ?
C18 C19 C20 C21 . . . . -0.2(3) ?
C19 C20 C21 C22 . . . . -0.7(3) ?
C20 C21 C22 C17 . . . . 0.6(3) ?
C20 C21 C22 N3 . . . . -179.19(17) ?
C18 C17 C22 C21 . . . . 0.4(3) ?
S2 C17 C22 C21 . . . . -179.77(13) ?
C18 C17 C22 N3 . . . . -179.76(15) ?
S2 C17 C22 N3 . . . . 0.03(18) ?
C23 N3 C22 C21 . . . . 179.63(16) ?
C23 N3 C22 C17 . . . . -0.2(2) ?
C22 N3 C23 O3 . . . . 178.61(15) ?
C22 N3 C23 S2 . . . . 0.22(18) ?
C24 O3 C23 N3 . . . . -6.3(2) ?
C24 O3 C23 S2 . . . . 172.16(11) ?
C17 S2 C23 N3 . . . . -0.18(14) ?
C17 S2 C23 O3 . . . . -178.75(13) ?
C23 O3 C24 C25 . . . . 86.56(17) ?
C27 N4 C25 O4 . . . . -176.47(17) ?
C26 N4 C25 O4 . . . . -0.5(3) ?
C27 N4 C25 C24 . . . . 7.3(2) ?
C26 N4 C25 C24 . . . . -176.75(18) ?
O3 C24 C25 O4 . . . . 10.1(2) ?
O3 C24 C25 N4 . . . . -173.56(15) ?
C25 N4 C27 C32 . . . . -98.8(2) ?
C26 N4 C27 C32 . . . . 85.1(2) ?
C25 N4 C27 C28 . . . . 81.6(2) ?
C26 N4 C27 C28 . . . . -94.4(2) ?
C32 C27 C28 C29 . . . . 0.1(3) ?
N4 C27 C28 C29 . . . . 179.57(16) ?
C27 C28 C29 C30 . . . . -0.3(3) ?
C28 C29 C30 C31 . . . . 0.4(3) ?
C29 C30 C31 C32 . . . . -0.2(3) ?
C28 C27 C32 C31 . . . . 0.1(3) ?
N4 C27 C32 C31 . . . . -179.41(17) ?
C30 C31 C32 C27 . . . . 0.0(3) ?
